data_7011921
loop_
_publ_author_name
'Chakrabarti, Sandip'
'Natarajan, Srinivasan'

_publ_section_title
;
 Hydrothermal synthesis and structure of a zinc arsenate--oxalate,
 [NH3(CH2)3NH2(CH2)3NH3][Zn3(AsO4)(HAsO4)2(C2O4)], and a zinc arsenate,
 [{NH3(CH3)2NH2(CH3)3NH3}2][Zn6(AsO4)4(HAsO4)3]&#x00B7;H2O, with
 three-dimensional structures
;
_journal_issue 22
_journal_name_full 'Journal of the Chemical Society, Dalton Transactions'
_journal_page_first 4156
_journal_paper_doi 10.1039/b205874j
_journal_year 2002
_chemical_formula_sum 'C12 H45 As7 N6 O29 Zn6'
_chemical_formula_weight 1654.20
_chemical_name_systematic
;
?
;
_space_group_IT_number 2
_symmetry_cell_setting triclinic
_symmetry_space_group_name_Hall '-P 1'
_symmetry_space_group_name_H-M 'P -1'
_atom_sites_solution_hydrogens geom
_atom_sites_solution_primary direct
_atom_sites_solution_secondary difmap
_audit_creation_method SHELXL-97
_cell_angle_alpha 87.2650(10)
_cell_angle_beta 86.4770(10)
_cell_angle_gamma 71.2700(10)
_cell_formula_units_Z 2
_cell_length_a 9.1724(4)
_cell_length_b 9.2118(4)
_cell_length_c 25.7459(11)
_cell_measurement_temperature 293(2)
_cell_volume 2055.38(15)
_computing_cell_refinement 'Siemens XSCANS'
_computing_data_collection 'Siemens XSCANS'
_computing_data_reduction 'Siemens SAINT'
_computing_molecular_graphics 'Siemens SHELXTL'
_computing_publication_material 'Siemens SHELXTL'
_computing_structure_refinement 'SHELXL-97 (Sheldrick, 1997)'
_computing_structure_solution 'SHELXS-97 (Sheldrick, 1990)'
_diffrn_ambient_temperature 293(2)
_diffrn_measured_fraction_theta_full 0.993
_diffrn_measured_fraction_theta_max 0.993
_diffrn_measurement_device_type
;
Siemen's SMART-CCD
;
_diffrn_measurement_method '\w scans'
_diffrn_radiation_monochromator graphite
_diffrn_radiation_source 'fine-focus sealed tube'
_diffrn_radiation_type MoK\a
_diffrn_radiation_wavelength 0.71073
_diffrn_reflns_av_R_equivalents 0.0606
_diffrn_reflns_av_sigmaI/netI 0.0756
_diffrn_reflns_limit_h_max 10
_diffrn_reflns_limit_h_min -10
_diffrn_reflns_limit_k_max 10
_diffrn_reflns_limit_k_min -10
_diffrn_reflns_limit_l_max 28
_diffrn_reflns_limit_l_min -28
_diffrn_reflns_number 14656
_diffrn_reflns_theta_full 23.24
_diffrn_reflns_theta_max 23.24
_diffrn_reflns_theta_min 1.59
_exptl_absorpt_coefficient_mu 9.140
_exptl_absorpt_correction_T_max 1.000000
_exptl_absorpt_correction_T_min 0.349564
_exptl_absorpt_correction_type SADABS
_exptl_crystal_colour colorless
_exptl_crystal_density_diffrn 2.673
_exptl_crystal_density_method 'not measured'
_exptl_crystal_description rod-like
_exptl_crystal_F_000 1604
_exptl_crystal_size_max 0.2
_exptl_crystal_size_mid 0.12
_exptl_crystal_size_min 0.12
_refine_diff_density_max 0.978
_refine_diff_density_min -0.816
_refine_diff_density_rms 0.175
_refine_ls_extinction_coef 0.00121(11)
_refine_ls_extinction_expression Fc^*^=kFc[1+0.001xFc^2^\l^3^/sin(2\q)]^-1/4^
_refine_ls_extinction_method SHELXL
_refine_ls_goodness_of_fit_ref 0.969
_refine_ls_hydrogen_treatment mixed
_refine_ls_matrix_type full
_refine_ls_number_parameters 542
_refine_ls_number_reflns 5838
_refine_ls_number_restraints 0
_refine_ls_restrained_S_all 0.969
_refine_ls_R_factor_all 0.0458
_refine_ls_R_factor_gt 0.0341
_refine_ls_shift/su_max 0.010
_refine_ls_shift/su_mean 0.001
_refine_ls_structure_factor_coef Fsqd
_refine_ls_weighting_details 'calc w=1/[\s^2^(Fo^2^)+(0.0388P)^2^+0.0000P] where P=(Fo^2^+2Fc^2^)/3'
_refine_ls_weighting_scheme calc
_refine_ls_wR_factor_gt 0.0929
_refine_ls_wR_factor_ref 0.0965
_reflns_number_gt 4579
_reflns_number_total 5838
_reflns_threshold_expression >2sigma(I)
_cod_data_source_file b205874j.txt
_cod_data_source_block sad
_cod_depositor_comments
;
The following automatic conversions were performed:
'_symmetry_cell_setting' value 'Triclinic' changed to 'triclinic'
according to '/home/saulius/struct/CIF-dictionaries/cif_core.dic'
dictionary named 'cif_core.dic' version 2.4.1 from 2010-06-29.

Automatic conversion script
Id: cif_fix_enum 1527 2010-12-29 10:47:43Z saulius 
;
_cod_original_sg_symbol_H-M P-1
_cod_database_code 7011921

loop_
_symmetry_equiv_pos_as_xyz
'x, y, z'
'-x, -y, -z'

loop_
_atom_site_label
_atom_site_type_symbol
_atom_site_fract_x
_atom_site_fract_y
_atom_site_fract_z
_atom_site_U_iso_or_equiv
_atom_site_adp_type
_atom_site_occupancy
_atom_site_symmetry_multiplicity
_atom_site_calc_flag
_atom_site_refinement_flags
_atom_site_disorder_assembly
_atom_site_disorder_group
As1 As 0.06566(8) 0.91391(8) 0.08054(3) 0.0145(2) Uani 1 1 d . . .
As2 As 0.43096(8) 0.28518(8) -0.00593(3) 0.0137(2) Uani 1 1 d . . .
As3 As 0.60861(8) 0.43946(8) 0.41397(3) 0.0166(2) Uani 1 1 d . . .
As4 As 0.75730(8) -0.05590(8) 0.50425(3) 0.0145(2) Uani 1 1 d . . .
As5 As 0.91838(8) 0.08918(8) 0.29708(3) 0.0172(2) Uani 1 1 d . . .
As6 As 0.42201(9) 0.54703(9) 0.19195(3) 0.0224(2) Uani 1 1 d . . .
As7 As -0.12641(9) 0.63421(9) 0.27100(3) 0.0222(2) Uani 1 1 d . . .
Zn1 Zn 0.65046(10) 0.42290(10) 0.28264(4) 0.0234(2) Uani 1 1 d . . .
Zn2 Zn 0.09518(10) 0.80892(9) 0.21099(3) 0.0186(2) Uani 1 1 d . . .
Zn3 Zn 0.32660(10) 0.57043(9) 0.07177(4) 0.0190(2) Uani 1 1 d . . .
Zn4 Zn 0.90517(9) 0.14627(9) 0.42564(4) 0.0178(2) Uani 1 1 d . . .
Zn5 Zn 0.53787(10) 0.73899(9) 0.48518(4) 0.0176(2) Uani 1 1 d . . .
Zn6 Zn -0.25983(10) 0.98140(9) 0.01317(3) 0.0168(2) Uani 1 1 d . . .
O1 O -0.1212(5) 0.9819(6) 0.0685(2) 0.0254(13) Uani 1 1 d . . .
O2 O 0.0760(7) 0.9195(6) 0.1446(2) 0.0342(15) Uani 1 1 d . . .
O3 O 0.1446(6) 0.7410(5) 0.0548(2) 0.0259(14) Uani 1 1 d . . .
O4 O 0.1549(6) 1.0380(5) 0.0553(2) 0.0270(14) Uani 1 1 d . . .
O5 O 0.5906(6) 0.1848(5) 0.0242(2) 0.0239(13) Uani 1 1 d . . .
O6 O 0.3477(6) 0.1775(5) -0.0369(2) 0.0242(13) Uani 1 1 d . . .
O7 O 0.4734(5) 0.4045(5) -0.0524(2) 0.0205(12) Uani 1 1 d . . .
O8 O 0.3019(5) 0.3936(5) 0.0384(2) 0.0194(12) Uani 1 1 d . . .
O9 O 0.7931(6) 0.3645(6) 0.4295(2) 0.0331(15) Uani 1 1 d . . .
O10 O 0.5569(6) 0.6288(5) 0.4214(2) 0.0234(13) Uani 1 1 d . . .
O11 O 0.4929(6) 0.3591(6) 0.4496(2) 0.0264(13) Uani 1 1 d . . .
O12 O 0.5846(7) 0.3997(6) 0.3529(2) 0.0312(14) Uani 1 1 d . . .
O13 O 0.9060(6) -0.0797(6) 0.5406(2) 0.0362(16) Uani 1 1 d . . .
O14 O 0.7739(6) 0.0218(6) 0.4448(2) 0.0254(13) Uani 1 1 d . . .
O15 O 0.7336(5) -0.2266(5) 0.4970(2) 0.0213(13) Uani 1 1 d . . .
O16 O 0.6032(6) 0.0623(5) 0.5389(2) 0.0218(13) Uani 1 1 d . . .
O17 O 1.0575(6) -0.0261(6) 0.2593(2) 0.0288(14) Uani 1 1 d . . .
O18 O 0.9923(6) 0.0952(6) 0.3536(2) 0.0286(14) Uani 1 1 d . . .
O19 O 0.8541(6) 0.2642(6) 0.2685(2) 0.0273(14) Uani 1 1 d . . .
O20 O 0.7608(6) 0.0274(6) 0.3054(2) 0.0287(14) Uani 1 1 d . . .
H50 H 0.7864 -0.0589 0.3189 0.043 Uiso 1 1 calc R . .
O21 O 0.3039(6) 0.6892(6) 0.2261(2) 0.0424(17) Uani 1 1 d . . .
O22 O 0.5133(7) 0.4004(6) 0.2308(2) 0.0402(17) Uani 1 1 d . . .
O23 O 0.3384(6) 0.4921(6) 0.1443(2) 0.0271(13) Uani 1 1 d . . .
O24 O 0.5632(7) 0.6131(8) 0.1612(3) 0.061(2) Uani 1 1 d . . .
H60 H 0.6102 0.6393 0.1831 0.091 Uiso 1 1 calc R . .
O25 O -0.1382(7) 0.7423(6) 0.3219(2) 0.0358(15) Uani 1 1 d . . .
O26 O -0.0662(6) 0.7096(6) 0.2163(2) 0.0264(13) Uani 1 1 d . . .
O27 O 0.0093(6) 0.4597(6) 0.2846(3) 0.0419(17) Uani 1 1 d . . .
H70 H -0.0183 0.4212 0.3112 0.063 Uiso 1 1 calc R . .
O28 O -0.2944(6) 0.6071(6) 0.2604(2) 0.0323(15) Uani 1 1 d . . .
O100 O 0.7701(8) 0.1738(8) 0.1662(3) 0.063(2) Uani 1 1 d . . .
N1 N 0.5042(7) -0.1157(7) 0.6181(3) 0.0267(17) Uani 1 1 d . . .
H1 H 0.5179 -0.1894 0.5954 0.040 Uiso 1 1 calc R . .
H2 H 0.4944 -0.0271 0.6010 0.040 Uiso 1 1 calc R . .
H3 H 0.4193 -0.1073 0.6381 0.040 Uiso 1 1 calc R . .
C1 C 0.6390(9) -0.1543(9) 0.6512(3) 0.029(2) Uani 1 1 d . . .
H4 H 0.7312 -0.1648 0.6292 0.035 Uiso 1 1 calc R . .
H5 H 0.6508 -0.2525 0.6689 0.035 Uiso 1 1 calc R . .
C2 C 0.6253(9) -0.0360(9) 0.6913(3) 0.030(2) Uani 1 1 d . . .
H6 H 0.7156 -0.0724 0.7119 0.036 Uiso 1 1 calc R . .
H7 H 0.5368 -0.0327 0.7144 0.036 Uiso 1 1 calc R . .
C3 C 0.6089(9) 0.1268(9) 0.6733(3) 0.028(2) Uani 1 1 d . . .
H8 H 0.5079 0.1737 0.6595 0.033 Uiso 1 1 calc R . .
H9 H 0.6159 0.1849 0.7030 0.033 Uiso 1 1 calc R . .
N2 N 0.7298(7) 0.1353(7) 0.6324(2) 0.0192(15) Uani 1 1 d . . .
H10 H 0.6961 0.1259 0.6010 0.023 Uiso 1 1 calc R . .
H11 H 0.8154 0.0551 0.6374 0.023 Uiso 1 1 calc R . .
C4 C 0.7722(9) 0.2821(9) 0.6316(3) 0.027(2) Uani 1 1 d . . .
H12 H 0.8454 0.2749 0.6580 0.033 Uiso 1 1 calc R . .
H13 H 0.6808 0.3686 0.6391 0.033 Uiso 1 1 calc R . .
C5 C 0.8431(10) 0.3059(10) 0.5778(4) 0.038(2) Uani 1 1 d . . .
H14 H 0.7672 0.3184 0.5519 0.045 Uiso 1 1 calc R . .
H15 H 0.9297 0.2155 0.5696 0.045 Uiso 1 1 calc R . .
C6 C 0.8983(9) 0.4472(9) 0.5754(4) 0.042(3) Uani 1 1 d . . .
H16 H 0.8759 0.4997 0.5418 0.051 Uiso 1 1 calc R . .
H17 H 0.8421 0.5175 0.6021 0.051 Uiso 1 1 calc R . .
N3 N 1.0659(7) 0.4045(7) 0.5830(3) 0.0275(17) Uani 1 1 d . . .
H18 H 1.0942 0.4885 0.5810 0.041 Uiso 1 1 calc R . .
H19 H 1.1178 0.3406 0.5584 0.041 Uiso 1 1 calc R . .
H20 H 1.0864 0.3587 0.6142 0.041 Uiso 1 1 calc R . .
N4 N 0.7038(7) -0.1320(7) 0.1476(3) 0.0310(18) Uani 1 1 d . . .
H21 H 0.7718 -0.1883 0.1698 0.047 Uiso 1 1 calc R . .
H22 H 0.7439 -0.0681 0.1294 0.047 Uiso 1 1 calc R . .
H23 H 0.6811 -0.1934 0.1260 0.047 Uiso 1 1 calc R . .
C7 C 0.5604(9) -0.0419(9) 0.1772(3) 0.028(2) Uani 1 1 d . . .
H24 H 0.5846 0.0245 0.2011 0.033 Uiso 1 1 calc R . .
H25 H 0.5166 -0.1109 0.1973 0.033 Uiso 1 1 calc R . .
C8 C 0.4453(10) 0.0538(10) 0.1390(4) 0.035(2) Uani 1 1 d . . .
H26 H 0.4917 0.1195 0.1181 0.042 Uiso 1 1 calc R . .
H27 H 0.4205 -0.0137 0.1157 0.042 Uiso 1 1 calc R . .
C9 C 0.2983(9) 0.1521(9) 0.1665(3) 0.027(2) Uani 1 1 d . . .
H28 H 0.2490 0.0875 0.1866 0.033 Uiso 1 1 calc R . .
H29 H 0.3218 0.2196 0.1901 0.033 Uiso 1 1 calc R . .
N5 N 0.1932(7) 0.2446(7) 0.1262(3) 0.0227(16) Uani 1 1 d . . .
H30 H 0.2425 0.3006 0.1071 0.027 Uiso 1 1 calc R . .
H31 H 0.1729 0.1801 0.1047 0.027 Uiso 1 1 calc R . .
C10 C 0.0443(9) 0.3498(10) 0.1479(4) 0.036(2) Uani 1 1 d . . .
H32 H 0.0650 0.4061 0.1759 0.043 Uiso 1 1 calc R . .
H33 H -0.0182 0.2892 0.1626 0.043 Uiso 1 1 calc R . .
C11 C -0.0458(9) 0.4627(9) 0.1077(4) 0.037(2) Uani 1 1 d . . .
H34 H -0.1428 0.5228 0.1244 0.044 Uiso 1 1 calc R . .
H35 H 0.0112 0.5326 0.0974 0.044 Uiso 1 1 calc R . .
C12 C -0.0808(10) 0.3989(10) 0.0596(4) 0.041(3) Uani 1 1 d . . .
H36 H -0.1061 0.4796 0.0329 0.049 Uiso 1 1 calc R . .
H37 H 0.0110 0.3192 0.0473 0.049 Uiso 1 1 calc R . .
N6 N -0.2082(9) 0.3348(8) 0.0669(4) 0.062(3) Uani 1 1 d . . .
H38 H -0.2233 0.2989 0.0369 0.093 Uiso 1 1 calc R . .
H39 H -0.2936 0.4078 0.0774 0.093 Uiso 1 1 calc R . .
H40 H -0.1849 0.2589 0.0908 0.093 Uiso 1 1 calc R . .

loop_
_atom_site_aniso_label
_atom_site_aniso_U_11
_atom_site_aniso_U_22
_atom_site_aniso_U_33
_atom_site_aniso_U_23
_atom_site_aniso_U_13
_atom_site_aniso_U_12
As1 0.0134(4) 0.0113(4) 0.0176(5) -0.0052(3) 0.0000(3) -0.0020(3)
As2 0.0136(4) 0.0089(4) 0.0180(5) -0.0061(3) 0.0014(3) -0.0025(3)
As3 0.0164(4) 0.0108(4) 0.0219(5) -0.0067(3) 0.0027(4) -0.0031(3)
As4 0.0129(4) 0.0116(4) 0.0189(5) -0.0059(3) 0.0000(3) -0.0030(3)
As5 0.0169(4) 0.0122(4) 0.0207(5) -0.0079(3) 0.0015(4) -0.0016(3)
As6 0.0195(4) 0.0187(4) 0.0272(5) -0.0099(4) -0.0041(4) -0.0020(4)
As7 0.0258(5) 0.0161(4) 0.0265(5) -0.0014(4) -0.0032(4) -0.0086(4)
Zn1 0.0219(5) 0.0216(5) 0.0252(6) -0.0069(4) -0.0018(4) -0.0039(4)
Zn2 0.0196(5) 0.0159(5) 0.0190(6) -0.0065(4) 0.0004(4) -0.0032(4)
Zn3 0.0193(5) 0.0127(5) 0.0228(6) -0.0062(4) 0.0028(4) -0.0019(4)
Zn4 0.0142(5) 0.0146(5) 0.0230(6) -0.0060(4) -0.0001(4) -0.0019(4)
Zn5 0.0180(5) 0.0125(5) 0.0219(6) -0.0057(4) 0.0008(4) -0.0036(4)
Zn6 0.0157(5) 0.0134(4) 0.0209(6) -0.0060(4) 0.0010(4) -0.0035(4)
O1 0.010(3) 0.027(3) 0.034(4) -0.010(3) -0.005(3) 0.003(2)
O2 0.048(4) 0.033(3) 0.026(4) 0.000(3) -0.007(3) -0.018(3)
O3 0.021(3) 0.011(3) 0.041(4) -0.016(2) -0.001(3) 0.004(2)
O4 0.032(3) 0.016(3) 0.035(4) -0.008(2) 0.007(3) -0.010(3)
O5 0.018(3) 0.015(3) 0.035(4) -0.003(2) -0.002(3) 0.000(2)
O6 0.030(3) 0.021(3) 0.027(3) -0.008(2) -0.001(3) -0.014(3)
O7 0.020(3) 0.017(3) 0.025(3) -0.002(2) -0.001(2) -0.007(2)
O8 0.018(3) 0.012(3) 0.025(3) -0.014(2) 0.008(2) -0.001(2)
O9 0.019(3) 0.015(3) 0.067(5) -0.008(3) -0.005(3) -0.006(2)
O10 0.030(3) 0.007(3) 0.032(4) -0.009(2) -0.004(3) -0.002(2)
O11 0.026(3) 0.025(3) 0.029(4) -0.004(3) 0.001(3) -0.009(3)
O12 0.050(4) 0.031(3) 0.020(3) -0.012(3) 0.006(3) -0.023(3)
O13 0.021(3) 0.048(4) 0.038(4) -0.007(3) -0.016(3) -0.007(3)
O14 0.026(3) 0.021(3) 0.031(4) -0.003(2) 0.002(3) -0.010(2)
O15 0.016(3) 0.013(3) 0.035(4) -0.008(2) 0.004(3) -0.005(2)
O16 0.022(3) 0.009(3) 0.028(3) -0.008(2) 0.003(3) 0.003(2)
O17 0.025(3) 0.029(3) 0.031(4) -0.021(3) 0.008(3) -0.005(3)
O18 0.024(3) 0.032(3) 0.024(4) -0.010(3) 0.000(3) 0.000(3)
O19 0.029(3) 0.019(3) 0.030(4) 0.000(2) -0.003(3) -0.001(3)
O20 0.023(3) 0.020(3) 0.043(4) -0.005(3) 0.003(3) -0.007(2)
O21 0.033(4) 0.031(3) 0.049(4) -0.024(3) -0.015(3) 0.015(3)
O22 0.038(4) 0.026(3) 0.053(5) -0.006(3) -0.027(3) -0.001(3)
O23 0.040(3) 0.031(3) 0.020(3) -0.002(3) -0.007(3) -0.024(3)
O24 0.055(5) 0.077(5) 0.074(6) -0.023(4) 0.014(4) -0.054(4)
O25 0.061(4) 0.029(3) 0.022(4) -0.005(3) -0.005(3) -0.020(3)
O26 0.033(3) 0.024(3) 0.027(4) -0.005(3) 0.001(3) -0.016(3)
O27 0.031(4) 0.027(3) 0.067(5) 0.010(3) -0.015(3) -0.008(3)
O28 0.021(3) 0.025(3) 0.052(4) 0.004(3) -0.005(3) -0.009(3)
O100 0.085(6) 0.058(5) 0.060(5) -0.022(4) 0.013(4) -0.042(4)
N1 0.033(4) 0.028(4) 0.027(4) -0.005(3) 0.002(3) -0.020(3)
C1 0.032(5) 0.021(4) 0.034(6) -0.001(4) -0.001(4) -0.007(4)
C2 0.027(5) 0.040(5) 0.028(5) -0.006(4) -0.001(4) -0.019(4)
C3 0.032(5) 0.033(5) 0.021(5) -0.013(4) 0.005(4) -0.014(4)
N2 0.017(3) 0.020(3) 0.021(4) -0.008(3) -0.001(3) -0.005(3)
C4 0.021(5) 0.025(5) 0.036(6) -0.005(4) -0.008(4) -0.007(4)
C5 0.026(5) 0.037(5) 0.051(7) 0.000(5) 0.003(5) -0.011(4)
C6 0.024(5) 0.027(5) 0.072(8) 0.004(5) -0.001(5) -0.005(4)
N3 0.029(4) 0.019(4) 0.037(5) -0.005(3) -0.001(3) -0.011(3)
N4 0.021(4) 0.033(4) 0.036(5) -0.005(3) 0.002(3) -0.005(3)
C7 0.029(5) 0.022(4) 0.029(5) -0.009(4) 0.005(4) -0.005(4)
C8 0.033(5) 0.034(5) 0.035(6) -0.004(4) 0.001(4) -0.008(4)
C9 0.028(5) 0.022(4) 0.033(6) -0.006(4) -0.004(4) -0.007(4)
N5 0.025(4) 0.018(3) 0.028(4) -0.008(3) 0.004(3) -0.011(3)
C10 0.020(5) 0.038(5) 0.044(6) -0.022(5) -0.002(4) 0.003(4)
C11 0.021(5) 0.022(5) 0.066(7) -0.022(5) 0.001(5) -0.002(4)
C12 0.037(6) 0.036(5) 0.030(6) 0.001(4) -0.006(5) 0.017(5)
N6 0.068(6) 0.022(4) 0.102(8) 0.000(4) -0.059(6) -0.012(4)

loop_
_atom_type_symbol
_atom_type_description
_atom_type_scat_dispersion_real
_atom_type_scat_dispersion_imag
_atom_type_scat_source
C C 0.0033 0.0016 'International Tables Vol C Tables 4.2.6.8 and 6.1.1.4'
H H 0.0000 0.0000 'International Tables Vol C Tables 4.2.6.8 and 6.1.1.4'
N N 0.0061 0.0033 'International Tables Vol C Tables 4.2.6.8 and 6.1.1.4'
O O 0.0106 0.0060 'International Tables Vol C Tables 4.2.6.8 and 6.1.1.4'
Zn Zn 0.2839 1.4301 'International Tables Vol C Tables 4.2.6.8 and 6.1.1.4'
As As 0.0499 2.0058 'International Tables Vol C Tables 4.2.6.8 and 6.1.1.4'

loop_
_geom_angle_atom_site_label_1
_geom_angle_atom_site_label_2
_geom_angle_atom_site_label_3
_geom_angle
_geom_angle_site_symmetry_1
_geom_angle_site_symmetry_3
_geom_angle_publ_flag
O2 As1 O1 106.3(3) . . ?
O2 As1 O3 115.6(3) . . ?
O1 As1 O3 109.9(2) . . ?
O2 As1 O4 104.8(3) . . ?
O1 As1 O4 109.3(3) . . ?
O3 As1 O4 110.7(3) . . ?
O5 As2 O6 114.5(2) . . ?
O5 As2 O8 108.8(3) . . ?
O6 As2 O8 109.5(2) . . ?
O5 As2 O7 109.9(2) . . ?
O6 As2 O7 105.7(2) . . ?
O8 As2 O7 108.3(2) . . ?
O10 As3 O12 110.8(3) . . ?
O10 As3 O9 107.5(2) . . ?
O12 As3 O9 111.3(3) . . ?
O10 As3 O11 112.2(3) . . ?
O12 As3 O11 102.9(3) . . ?
O9 As3 O11 112.1(3) . . ?
O13 As4 O14 114.5(3) . . ?
O13 As4 O15 108.9(3) . . ?
O14 As4 O15 108.1(2) . . ?
O13 As4 O16 104.8(3) . . ?
O14 As4 O16 110.0(2) . . ?
O15 As4 O16 110.6(2) . . ?
O18 As5 O17 107.3(3) . . ?
O18 As5 O19 111.5(3) . . ?
O17 As5 O19 109.8(3) . . ?
O18 As5 O20 110.8(3) . . ?
O17 As5 O20 112.0(2) . . ?
O19 As5 O20 105.5(2) . . ?
O21 As6 O22 111.0(3) . . ?
O21 As6 O23 113.8(3) . . ?
O22 As6 O23 112.1(3) . . ?
O21 As6 O24 107.7(3) . . ?
O22 As6 O24 106.3(3) . . ?
O23 As6 O24 105.4(3) . . ?
O25 As7 O28 112.7(3) . . ?
O25 As7 O26 111.7(3) . . ?
O28 As7 O26 108.5(3) . . ?
O25 As7 O27 106.4(3) . . ?
O28 As7 O27 109.3(3) . . ?
O26 As7 O27 108.2(3) . . ?
O12 Zn1 O22 115.2(3) . . ?
O12 Zn1 O28 119.5(2) . 1_655 ?
O22 Zn1 O28 105.7(2) . 1_655 ?
O12 Zn1 O19 108.9(2) . . ?
O22 Zn1 O19 106.8(2) . . ?
O28 Zn1 O19 99.0(2) 1_655 . ?
O21 Zn2 O2 114.3(3) . . ?
O21 Zn2 O17 100.7(2) . 1_465 ?
O2 Zn2 O17 101.7(2) . 1_465 ?
O21 Zn2 O26 119.2(2) . . ?
O2 Zn2 O26 106.8(2) . . ?
O17 Zn2 O26 113.0(2) 1_465 . ?
O3 Zn3 O7 116.9(2) . 2_665 ?
O3 Zn3 O8 105.0(2) . . ?
O7 Zn3 O8 111.5(2) 2_665 . ?
O3 Zn3 O23 116.9(2) . . ?
O7 Zn3 O23 106.2(2) 2_665 . ?
O8 Zn3 O23 99.0(2) . . ?
O13 Zn4 O14 112.9(2) 2_756 . ?
O13 Zn4 O9 115.3(2) 2_756 . ?
O14 Zn4 O9 112.0(2) . . ?
O13 Zn4 O18 97.3(2) 2_756 . ?
O14 Zn4 O18 108.1(2) . . ?
O9 Zn4 O18 110.2(2) . . ?
O11 Zn5 O10 119.2(2) 2_666 . ?
O11 Zn5 O15 99.8(2) 2_666 1_565 ?
O10 Zn5 O15 109.8(2) . 1_565 ?
O11 Zn5 O16 123.2(2) 2_666 2_666 ?
O10 Zn5 O16 98.0(2) . 2_666 ?
O15 Zn5 O16 106.3(2) 1_565 2_666 ?
O4 Zn6 O6 117.7(2) 2_575 2_565 ?
O4 Zn6 O5 113.1(2) 2_575 1_465 ?
O6 Zn6 O5 110.5(2) 2_565 1_465 ?
O4 Zn6 O1 111.9(2) 2_575 . ?
O6 Zn6 O1 103.3(2) 2_565 . ?
O5 Zn6 O1 98.0(2) 1_465 . ?
As1 O1 Zn6 139.5(3) . . ?
As1 O2 Zn2 147.3(3) . . ?
As1 O3 Zn3 131.8(3) . . ?
As1 O4 Zn6 123.5(3) . 2_575 ?
As2 O5 Zn6 132.6(3) . 1_645 ?
As2 O6 Zn6 132.9(3) . 2_565 ?
As2 O7 Zn3 128.3(3) . 2_665 ?
As2 O8 Zn3 124.3(3) . . ?
As3 O9 Zn4 122.5(3) . . ?
As3 O10 Zn5 128.3(3) . . ?
As3 O11 Zn5 145.5(3) . 2_666 ?
As3 O12 Zn1 142.8(3) . . ?
As4 O13 Zn4 167.7(4) . 2_756 ?
As4 O14 Zn4 125.1(3) . . ?
As4 O15 Zn5 125.8(3) . 1_545 ?
As4 O16 Zn5 126.7(3) . 2_666 ?
As5 O17 Zn2 141.7(3) . 1_645 ?
As5 O18 Zn4 134.7(3) . . ?
As5 O19 Zn1 126.5(3) . . ?
As5 O20 H50 109.5 . . ?
As6 O21 Zn2 127.1(3) . . ?
As6 O22 Zn1 121.3(3) . . ?
As6 O23 Zn3 126.5(3) . . ?
As6 O24 H60 109.5 . . ?
As7 O26 Zn2 125.8(3) . . ?
As7 O27 H70 109.5 . . ?
As7 O28 Zn1 125.0(3) . 1_455 ?
C1 N1 H1 109.5 . . ?
C1 N1 H2 109.5 . . ?
H1 N1 H2 109.5 . . ?
C1 N1 H3 109.5 . . ?
H1 N1 H3 109.5 . . ?
H2 N1 H3 109.5 . . ?
N1 C1 C2 113.2(6) . . ?
N1 C1 H4 108.9 . . ?
C2 C1 H4 108.9 . . ?
N1 C1 H5 108.9 . . ?
C2 C1 H5 108.9 . . ?
H4 C1 H5 107.8 . . ?
C1 C2 C3 119.1(7) . . ?
C1 C2 H6 107.5 . . ?
C3 C2 H6 107.5 . . ?
C1 C2 H7 107.5 . . ?
C3 C2 H7 107.5 . . ?
H6 C2 H7 107.0 . . ?
N2 C3 C2 112.6(6) . . ?
N2 C3 H8 109.1 . . ?
C2 C3 H8 109.1 . . ?
N2 C3 H9 109.1 . . ?
C2 C3 H9 109.1 . . ?
H8 C3 H9 107.8 . . ?
C3 N2 C4 114.8(6) . . ?
C3 N2 H10 108.6 . . ?
C4 N2 H10 108.6 . . ?
C3 N2 H11 108.6 . . ?
C4 N2 H11 108.6 . . ?
H10 N2 H11 107.6 . . ?
N2 C4 C5 109.2(6) . . ?
N2 C4 H12 109.8 . . ?
C5 C4 H12 109.8 . . ?
N2 C4 H13 109.8 . . ?
C5 C4 H13 109.8 . . ?
H12 C4 H13 108.3 . . ?
C4 C5 C6 111.9(8) . . ?
C4 C5 H14 109.2 . . ?
C6 C5 H14 109.2 . . ?
C4 C5 H15 109.2 . . ?
C6 C5 H15 109.2 . . ?
H14 C5 H15 107.9 . . ?
N3 C6 C5 111.8(6) . . ?
N3 C6 H16 109.3 . . ?
C5 C6 H16 109.3 . . ?
N3 C6 H17 109.3 . . ?
C5 C6 H17 109.3 . . ?
H16 C6 H17 107.9 . . ?
C6 N3 H18 109.5 . . ?
C6 N3 H19 109.5 . . ?
H18 N3 H19 109.5 . . ?
C6 N3 H20 109.5 . . ?
H18 N3 H20 109.5 . . ?
H19 N3 H20 109.5 . . ?
C7 N4 H21 109.5 . . ?
C7 N4 H22 109.5 . . ?
H21 N4 H22 109.5 . . ?
C7 N4 H23 109.5 . . ?
H21 N4 H23 109.5 . . ?
H22 N4 H23 109.5 . . ?
N4 C7 C8 109.0(7) . . ?
N4 C7 H24 109.9 . . ?
C8 C7 H24 109.9 . . ?
N4 C7 H25 109.9 . . ?
C8 C7 H25 109.9 . . ?
H24 C7 H25 108.3 . . ?
C9 C8 C7 111.9(7) . . ?
C9 C8 H26 109.2 . . ?
C7 C8 H26 109.2 . . ?
C9 C8 H27 109.2 . . ?
C7 C8 H27 109.2 . . ?
H26 C8 H27 107.9 . . ?
N5 C9 C8 108.3(7) . . ?
N5 C9 H28 110.0 . . ?
C8 C9 H28 110.0 . . ?
N5 C9 H29 110.0 . . ?
C8 C9 H29 110.0 . . ?
H28 C9 H29 108.4 . . ?
C10 N5 C9 114.3(6) . . ?
C10 N5 H30 108.7 . . ?
C9 N5 H30 108.7 . . ?
C10 N5 H31 108.7 . . ?
C9 N5 H31 108.7 . . ?
H30 N5 H31 107.6 . . ?
N5 C10 C11 113.1(7) . . ?
N5 C10 H32 109.0 . . ?
C11 C10 H32 109.0 . . ?
N5 C10 H33 109.0 . . ?
C11 C10 H33 109.0 . . ?
H32 C10 H33 107.8 . . ?
C12 C11 C10 117.4(7) . . ?
C12 C11 H34 108.0 . . ?
C10 C11 H34 108.0 . . ?
C12 C11 H35 108.0 . . ?
C10 C11 H35 108.0 . . ?
H34 C11 H35 107.2 . . ?
N6 C12 C11 113.9(8) . . ?
N6 C12 H36 108.8 . . ?
C11 C12 H36 108.8 . . ?
N6 C12 H37 108.8 . . ?
C11 C12 H37 108.8 . . ?
H36 C12 H37 107.7 . . ?
C12 N6 H38 109.5 . . ?
C12 N6 H39 109.5 . . ?
H38 N6 H39 109.5 . . ?
C12 N6 H40 109.5 . . ?
H38 N6 H40 109.5 . . ?
H39 N6 H40 109.5 . . ?

loop_
_geom_bond_atom_site_label_1
_geom_bond_atom_site_label_2
_geom_bond_distance
_geom_bond_site_symmetry_2
_geom_bond_publ_flag
As1 O2 1.661(6) . ?
As1 O1 1.669(5) . ?
As1 O3 1.674(5) . ?
As1 O4 1.692(5) . ?
As2 O5 1.674(5) . ?
As2 O6 1.686(5) . ?
As2 O8 1.699(5) . ?
As2 O7 1.699(5) . ?
As3 O10 1.671(4) . ?
As3 O12 1.675(5) . ?
As3 O9 1.675(5) . ?
As3 O11 1.683(5) . ?
As4 O13 1.652(5) . ?
As4 O14 1.678(5) . ?
As4 O15 1.675(5) . ?
As4 O16 1.711(5) . ?
As5 O18 1.653(5) . ?
As5 O17 1.666(5) . ?
As5 O19 1.679(5) . ?
As5 O20 1.714(5) . ?
As6 O21 1.657(5) . ?
As6 O22 1.666(6) . ?
As6 O23 1.665(5) . ?
As6 O24 1.735(6) . ?
As7 O25 1.660(5) . ?
As7 O28 1.678(5) . ?
As7 O26 1.682(5) . ?
As7 O27 1.724(5) . ?
Zn1 O12 1.895(5) . ?
Zn1 O22 1.951(6) . ?
Zn1 O28 1.972(5) 1_655 ?
Zn1 O19 1.994(5) . ?
Zn2 O21 1.931(5) . ?
Zn2 O2 1.936(6) . ?
Zn2 O17 1.942(5) 1_465 ?
Zn2 O26 1.970(5) . ?
Zn3 O3 1.946(5) . ?
Zn3 O7 1.953(5) 2_665 ?
Zn3 O8 1.958(5) . ?
Zn3 O23 1.967(5) . ?
Zn4 O13 1.893(5) 2_756 ?
Zn4 O14 1.941(5) . ?
Zn4 O9 1.946(5) . ?
Zn4 O18 1.990(5) . ?
Zn5 O11 1.918(5) 2_666 ?
Zn5 O10 1.942(5) . ?
Zn5 O15 1.964(5) 1_565 ?
Zn5 O16 1.969(5) 2_666 ?
Zn6 O4 1.944(5) 2_575 ?
Zn6 O6 1.944(5) 2_565 ?
Zn6 O5 1.956(5) 1_465 ?
Zn6 O1 1.968(5) . ?
O4 Zn6 1.944(5) 2_575 ?
O5 Zn6 1.956(5) 1_645 ?
O6 Zn6 1.944(5) 2_565 ?
O7 Zn3 1.953(5) 2_665 ?
O11 Zn5 1.918(5) 2_666 ?
O13 Zn4 1.893(5) 2_756 ?
O15 Zn5 1.964(5) 1_545 ?
O16 Zn5 1.969(5) 2_666 ?
O17 Zn2 1.942(5) 1_645 ?
O20 H50 0.8200 . ?
O24 H60 0.8200 . ?
O27 H70 0.8200 . ?
O28 Zn1 1.972(5) 1_455 ?
N1 C1 1.484(10) . ?
N1 H1 0.8900 . ?
N1 H2 0.8900 . ?
N1 H3 0.8900 . ?
C1 C2 1.507(11) . ?
C1 H4 0.9700 . ?
C1 H5 0.9700 . ?
C2 C3 1.510(11) . ?
C2 H6 0.9700 . ?
C2 H7 0.9700 . ?
C3 N2 1.500(9) . ?
C3 H8 0.9700 . ?
C3 H9 0.9700 . ?
N2 C4 1.521(9) . ?
N2 H10 0.9000 . ?
N2 H11 0.9000 . ?
C4 C5 1.529(12) . ?
C4 H12 0.9700 . ?
C4 H13 0.9700 . ?
C5 C6 1.538(11) . ?
C5 H14 0.9700 . ?
C5 H15 0.9700 . ?
C6 N3 1.483(10) . ?
C6 H16 0.9700 . ?
C6 H17 0.9700 . ?
N3 H18 0.8900 . ?
N3 H19 0.8900 . ?
N3 H20 0.8900 . ?
N4 C7 1.496(9) . ?
N4 H21 0.8900 . ?
N4 H22 0.8900 . ?
N4 H23 0.8900 . ?
C7 C8 1.519(11) . ?
C7 H24 0.9700 . ?
C7 H25 0.9700 . ?
C8 C9 1.516(11) . ?
C8 H26 0.9700 . ?
C8 H27 0.9700 . ?
C9 N5 1.498(10) . ?
C9 H28 0.9700 . ?
C9 H29 0.9700 . ?
N5 C10 1.492(9) . ?
N5 H30 0.9000 . ?
N5 H31 0.9000 . ?
C10 C11 1.512(12) . ?
C10 H32 0.9700 . ?
C10 H33 0.9700 . ?
C11 C12 1.491(12) . ?
C11 H34 0.9700 . ?
C11 H35 0.9700 . ?
C12 N6 1.468(12) . ?
C12 H36 0.9700 . ?
C12 H37 0.9700 . ?
N6 H38 0.8900 . ?
N6 H39 0.8900 . ?
N6 H40 0.8900 . ?
